data_4121813
loop_
_publ_author_name
'Howe, Ethan N. W.'
'Bhadbhade, Mohan'
'Thordarson, Pall'

_publ_section_title
;
 Cooperativity and complexity in the binding of anions and cations to a
 tetratopic ion-pair host.
;
_journal_issue 20
_journal_name_full 'Journal of the American Chemical Society'
_journal_page_first 7505
_journal_page_last 7516
_journal_paper_doi 10.1021/ja503383e
_journal_volume 136
_journal_year 2014
_chemical_formula_moiety 'C36 H52 N4 O10'
_chemical_formula_sum 'C36 H52 N4 O10'
_chemical_formula_weight 700.82
_chemical_name_systematic
;
 ? 
;
_space_group_IT_number 56
_symmetry_cell_setting orthorhombic
_symmetry_space_group_name_Hall '-P 2ab 2ac'
_symmetry_space_group_name_H-M 'P c c n'
_atom_sites_solution_hydrogens geom
_atom_sites_solution_primary direct
_atom_sites_solution_secondary difmap
_audit_creation_method SHELXL-97
_cell_angle_alpha 90.00
_cell_angle_beta 90.00
_cell_angle_gamma 90.00
_cell_formula_units_Z 4
_cell_length_a 14.429(3)
_cell_length_b 28.690(6)
_cell_length_c 8.5200(17)
_cell_measurement_reflns_used 9867
_cell_measurement_temperature 100(2)
_cell_measurement_theta_max 22.5
_cell_measurement_theta_min 2.5
_cell_volume 3527.0(13)
_computing_cell_refinement 'XDS (Kabsch, 1993)'
_computing_data_collection 'BLU-ICE (McPhillips et al, 2002)'
_computing_data_reduction 'XDS (Kabsch, 1993)'
_computing_molecular_graphics
;
ORTEP-3 (Farrugia, 1997)
WINGX-32 (Farrugia, 1999) 
;
_computing_structure_refinement 'SHELXL-97 (Sheldrick, 2008)'
_computing_structure_solution 'SHELXS-97 (Sheldrick, 2008)'
_diffrn_ambient_temperature 100(2)
_diffrn_detector_area_resol_mean 'ADSC Q210'
_diffrn_measured_fraction_theta_full 0.989
_diffrn_measured_fraction_theta_max 0.989
_diffrn_measurement_device_type '3-BM1 Australian Synchrotron'
_diffrn_measurement_method '\f scans'
_diffrn_radiation_monochromator Si<111>
_diffrn_radiation_source 'Synchrotron BM'
_diffrn_radiation_type Synchrotron
_diffrn_radiation_wavelength 0.71085
_diffrn_reflns_av_R_equivalents 0.1638
_diffrn_reflns_av_sigmaI/netI 0.0706
_diffrn_reflns_limit_h_max 17
_diffrn_reflns_limit_h_min -17
_diffrn_reflns_limit_k_max 34
_diffrn_reflns_limit_k_min -34
_diffrn_reflns_limit_l_max 10
_diffrn_reflns_limit_l_min -9
_diffrn_reflns_number 42040
_diffrn_reflns_theta_full 24.99
_diffrn_reflns_theta_max 24.99
_diffrn_reflns_theta_min 1.58
_diffrn_standards_decay_% 0
_diffrn_standards_interval_count 0
_diffrn_standards_interval_time 0
_diffrn_standards_number 0
_exptl_absorpt_coefficient_mu 0.096
_exptl_absorpt_correction_type none
_exptl_crystal_colour Colourless
_exptl_crystal_density_diffrn 1.320
_exptl_crystal_density_method 'not measured'
_exptl_crystal_description 'Very thin plates'
_exptl_crystal_F_000 1504
_exptl_crystal_size_max 0.10
_exptl_crystal_size_mid 0.02
_exptl_crystal_size_min 0.02
_refine_diff_density_max 0.285
_refine_diff_density_min -0.319
_refine_diff_density_rms 0.076
_refine_ls_extinction_method none
_refine_ls_goodness_of_fit_ref 1.064
_refine_ls_hydrogen_treatment constr
_refine_ls_matrix_type full
_refine_ls_number_parameters 226
_refine_ls_number_reflns 3071
_refine_ls_number_restraints 0
_refine_ls_restrained_S_all 1.064
_refine_ls_R_factor_all 0.0551
_refine_ls_R_factor_gt 0.0519
_refine_ls_shift/su_max 0.001
_refine_ls_shift/su_mean 0.000
_refine_ls_structure_factor_coef Fsqd
_refine_ls_weighting_details 'calc w=1/[\s^2^(Fo^2^)+(0.0768P)^2^+1.4137P] where P=(Fo^2^+2Fc^2^)/3'
_refine_ls_weighting_scheme calc
_refine_ls_wR_factor_gt 0.1323
_refine_ls_wR_factor_ref 0.1354
_reflns_number_gt 2792
_reflns_number_total 3071
_reflns_threshold_expression >2sigma(I)
_cod_data_source_file ja503383e_si_002.cif
_cod_data_source_block FreeHost
_cod_depositor_comments
;
The following automatic conversions were performed:

'_symmetry_cell_setting' value 'Orthorhombic' changed to
'orthorhombic' according to
/usr/data/users/saulius/crontab/automatic-downloads/rss-feeds/ACS/lib/dictionaries/cif_core.dic
dictionary named 'cif_core.dic' version 2.4.2 from 2011-04-26.

Automatic conversion script
Id: cif_fix_values 2281 2013-09-26 08:29:07Z andrius 

 Adding full bibliography for 4121812--4121813.cif.
;
_cod_original_cell_volume 3527.0(12)
_cod_database_code 4121813

loop_
_space_group_symop_id
_space_group_symop_operation_xyz
1 'x, y, z'
2 '-x+1/2, -y+1/2, z'
3 '-x, y+1/2, -z+1/2'
4 'x+1/2, -y, -z+1/2'
5 '-x, -y, -z'
6 'x-1/2, y-1/2, -z'
7 'x, -y-1/2, z-1/2'
8 '-x-1/2, y, z-1/2'

loop_
_atom_site_label
_atom_site_type_symbol
_atom_site_fract_x
_atom_site_fract_y
_atom_site_fract_z
_atom_site_U_iso_or_equiv
_atom_site_adp_type
_atom_site_occupancy
_atom_site_symmetry_multiplicity
_atom_site_calc_flag
_atom_site_refinement_flags
H1 H 0.4958 0.5001 0.7524 0.016 Uiso 1 1 calc R
H1A1 H 0.3789 0.6095 1.0957 0.020 Uiso 1 1 calc R
H1A2 H 0.3176 0.5660 1.0547 0.020 Uiso 1 1 calc R
H1N H 0.4146 0.5635 0.8201 0.018 Uiso 1 1 calc R
H2A1 H 0.2785 0.6087 0.8118 0.022 Uiso 1 1 calc R
H2A2 H 0.2283 0.6242 0.9665 0.022 Uiso 1 1 calc R
H2N H 0.4784 0.5771 0.3022 0.019 Uiso 1 1 calc R
H3 H 0.6927 0.5858 0.9209 0.018 Uiso 1 1 calc R
H3A1 H 0.3887 0.6703 0.8549 0.025 Uiso 1 1 calc R
H3A2 H 0.2879 0.6887 0.8199 0.025 Uiso 1 1 calc R
H4 H 0.7996 0.5534 0.7510 0.020 Uiso 1 1 calc R
H4A1 H 0.3406 0.7545 1.1390 0.032 Uiso 1 1 calc R
H4A2 H 0.3626 0.7529 0.9590 0.032 Uiso 1 1 calc R
H5 H 0.7549 0.4951 0.5792 0.019 Uiso 1 1 calc R
H5A1 H 0.4943 0.7592 1.1417 0.035 Uiso 1 1 calc R
H5A2 H 0.4804 0.7054 1.1663 0.035 Uiso 1 1 calc R
H6A1 H 0.5972 0.6690 1.0213 0.024 Uiso 1 1 calc R
H6A2 H 0.6445 0.7178 1.0481 0.024 Uiso 1 1 calc R
H7A1 H 0.6568 0.7259 0.7700 0.022 Uiso 1 1 calc R
H7A2 H 0.7171 0.6846 0.8350 0.022 Uiso 1 1 calc R
H8A1 H 0.7084 0.6582 0.5766 0.024 Uiso 1 1 calc R
H8A2 H 0.6278 0.6902 0.5150 0.024 Uiso 1 1 calc R
H9A1 H 0.6213 0.5920 0.5344 0.021 Uiso 1 1 calc R
H9A2 H 0.6220 0.6206 0.3778 0.021 Uiso 1 1 calc R
H10A H 0.4717 0.6197 0.5915 0.020 Uiso 1 1 calc R
H10B H 0.4723 0.6492 0.4359 0.020 Uiso 1 1 calc R
C1 C 0.55659(10) 0.51090(5) 0.75169(17) 0.0129(3) Uani 1 1 d .
C1A C 0.35276(10) 0.59159(6) 1.00995(18) 0.0164(4) Uani 1 1 d .
C2 C 0.58280(10) 0.54716(5) 0.85143(17) 0.0135(3) Uani 1 1 d .
C2A C 0.28801(11) 0.62261(6) 0.91437(19) 0.0180(4) Uani 1 1 d .
C3 C 0.67453(11) 0.56241(5) 0.85207(18) 0.0152(3) Uani 1 1 d .
C3A C 0.32557(12) 0.67134(6) 0.8939(2) 0.0206(4) Uani 1 1 d .
C4 C 0.73867(10) 0.54287(5) 0.75082(18) 0.0165(3) Uani 1 1 d .
C4A C 0.36946(12) 0.73609(6) 1.0571(2) 0.0270(4) Uani 1 1 d .
C5 C 0.71207(11) 0.50758(5) 0.64902(17) 0.0156(3) Uani 1 1 d .
C5A C 0.47122(13) 0.73091(7) 1.0933(2) 0.0292(4) Uani 1 1 d .
C6 C 0.62157(10) 0.49082(5) 0.65087(17) 0.0131(3) Uani 1 1 d .
C6A C 0.60673(12) 0.69972(6) 0.97629(19) 0.0200(4) Uani 1 1 d .
C7 C 0.51540(10) 0.56969(5) 0.96204(17) 0.0130(3) Uani 1 1 d .
C7A C 0.65419(11) 0.69564(6) 0.82038(19) 0.0182(4) Uani 1 1 d .
C8 C 0.40300(10) 0.54867(5) 0.45762(17) 0.0136(3) Uani 1 1 d .
C8A C 0.64159(11) 0.66163(6) 0.57124(19) 0.0199(4) Uani 1 1 d .
C9A C 0.59988(11) 0.62053(6) 0.48538(19) 0.0175(4) Uani 1 1 d .
C10A C 0.49466(11) 0.62074(5) 0.48453(18) 0.0167(3) Uani 1 1 d .
N1 N 0.42771(9) 0.57291(5) 0.91336(15) 0.0153(3) Uani 1 1 d .
N2 N 0.46048(9) 0.58051(5) 0.39774(15) 0.0159(3) Uani 1 1 d .
O1 O 0.54245(7) 0.58407(4) 1.09188(12) 0.0169(3) Uani 1 1 d .
O1A O 0.32270(9) 0.69285(4) 1.04528(14) 0.0246(3) Uani 1 1 d .
O2 O 0.36982(7) 0.55059(4) 0.59126(12) 0.0168(3) Uani 1 1 d .
O2A O 0.52062(8) 0.72200(4) 0.95193(14) 0.0238(3) Uani 1 1 d .
O3A O 0.60432(8) 0.66397(4) 0.72472(13) 0.0181(3) Uani 1 1 d .

loop_
_atom_site_aniso_label
_atom_site_aniso_U_11
_atom_site_aniso_U_22
_atom_site_aniso_U_33
_atom_site_aniso_U_23
_atom_site_aniso_U_13
_atom_site_aniso_U_12
C1 0.0120(7) 0.0131(8) 0.0137(7) 0.0034(5) -0.0009(5) 0.0000(5)
C1A 0.0152(8) 0.0182(8) 0.0159(8) -0.0023(6) 0.0019(6) 0.0003(6)
C2 0.0160(8) 0.0137(7) 0.0108(7) 0.0034(5) -0.0014(6) 0.0010(6)
C2A 0.0125(7) 0.0223(9) 0.0192(8) -0.0024(6) -0.0014(6) -0.0001(6)
C3 0.0167(8) 0.0137(8) 0.0151(8) 0.0002(6) -0.0027(6) -0.0014(6)
C3A 0.0197(8) 0.0218(9) 0.0202(9) 0.0002(7) 0.0007(6) 0.0006(6)
C4 0.0117(7) 0.0180(8) 0.0200(8) 0.0013(6) -0.0012(6) -0.0014(6)
C4A 0.0262(9) 0.0204(9) 0.0343(10) -0.0100(7) 0.0066(7) -0.0001(7)
C5 0.0140(7) 0.0179(8) 0.0149(8) 0.0012(6) 0.0009(6) 0.0030(6)
C5A 0.0264(10) 0.0387(11) 0.0225(9) -0.0096(8) 0.0033(7) -0.0043(8)
C6 0.0150(7) 0.0134(7) 0.0110(7) 0.0027(5) -0.0018(5) 0.0010(6)
C6A 0.0223(8) 0.0178(8) 0.0197(9) -0.0023(6) -0.0052(6) -0.0003(6)
C7 0.0158(7) 0.0107(7) 0.0124(7) 0.0022(6) 0.0005(6) -0.0019(6)
C7A 0.0158(7) 0.0181(8) 0.0209(8) -0.0020(6) -0.0050(6) -0.0015(6)
C8 0.0109(7) 0.0163(8) 0.0135(8) 0.0008(6) -0.0023(6) 0.0041(6)
C8A 0.0168(8) 0.0231(9) 0.0196(9) -0.0030(6) 0.0034(6) -0.0044(6)
C9A 0.0172(8) 0.0184(8) 0.0167(8) -0.0026(6) 0.0018(6) 0.0001(6)
C10A 0.0171(8) 0.0154(8) 0.0176(8) -0.0039(6) 0.0004(6) -0.0004(6)
N1 0.0152(7) 0.0195(7) 0.0112(6) -0.0043(5) -0.0003(5) 0.0007(5)
N2 0.0181(7) 0.0172(7) 0.0125(7) -0.0040(5) 0.0013(5) -0.0019(5)
O1 0.0172(6) 0.0206(6) 0.0129(6) -0.0030(4) 0.0003(4) -0.0024(4)
O1A 0.0263(7) 0.0213(7) 0.0262(7) -0.0069(5) 0.0079(5) -0.0031(5)
O2 0.0161(6) 0.0214(6) 0.0128(6) -0.0025(4) 0.0004(4) 0.0012(4)
O2A 0.0188(6) 0.0325(7) 0.0201(6) -0.0027(5) 0.0000(5) 0.0036(5)
O3A 0.0184(6) 0.0190(6) 0.0167(6) -0.0040(4) 0.0000(4) -0.0046(4)

loop_
_atom_type_symbol
_atom_type_description
_atom_type_scat_dispersion_real
_atom_type_scat_dispersion_imag
_atom_type_scat_source
C C 0.0033 0.0016 'International Tables Vol C Tables 4.2.6.8 and 6.1.1.4'
H H 0.0000 0.0000 'International Tables Vol C Tables 4.2.6.8 and 6.1.1.4'
N N 0.0061 0.0033 'International Tables Vol C Tables 4.2.6.8 and 6.1.1.4'
O O 0.0106 0.0060 'International Tables Vol C Tables 4.2.6.8 and 6.1.1.4'

loop_
_geom_angle_atom_site_label_1
_geom_angle_atom_site_label_2
_geom_angle_atom_site_label_3
_geom_angle
_geom_angle_site_symmetry_3
C2 C1 H1 120.0 .
C2 C1 C6 120.02(14) .
C6 C1 H1 120.0 .
H1A1 C1A H1A2 108.0 .
C2A C1A H1A1 109.3 .
C2A C1A H1A2 109.3 .
N1 C1A H1A1 109.3 .
N1 C1A H1A2 109.3 .
N1 C1A C2A 111.51(13) .
C1 C2 C7 121.87(14) .
C3 C2 C1 119.58(14) .
C3 C2 C7 118.53(13) .
H2A1 C2A H2A2 107.8 .
C1A C2A H2A1 109.1 .
C1A C2A H2A2 109.1 .
C3A C2A H2A1 109.1 .
C3A C2A H2A2 109.1 .
C3A C2A C1A 112.47(13) .
C2 C3 H3 119.8 .
C4 C3 H3 119.8 .
C4 C3 C2 120.36(14) .
H3A1 C3A H3A2 108.6 .
C2A C3A H3A1 110.4 .
C2A C3A H3A2 110.4 .
O1A C3A H3A1 110.4 .
O1A C3A H3A2 110.4 .
O1A C3A C2A 106.54(13) .
C3 C4 H4 120.0 .
C3 C4 C5 120.02(14) .
C5 C4 H4 120.0 .
H4A1 C4A H4A2 107.8 .
C5A C4A H4A1 109.0 .
C5A C4A H4A2 109.0 .
O1A C4A H4A1 109.0 .
O1A C4A H4A2 109.0 .
O1A C4A C5A 113.09(15) .
C4 C5 H5 119.8 .
C4 C5 C6 120.31(14) .
C6 C5 H5 119.8 .
H5A1 C5A H5A2 108.2 .
C4A C5A H5A1 109.8 .
C4A C5A H5A2 109.8 .
O2A C5A H5A1 109.8 .
O2A C5A H5A2 109.8 .
O2A C5A C4A 109.42(14) .
C1 C6 C8 122.04(14) 5_666
C5 C6 C1 119.64(14) .
C5 C6 C8 118.32(13) 5_666
H6A1 C6A H6A2 108.4 .
C7A C6A H6A1 110.1 .
C7A C6A H6A2 110.1 .
O2A C6A H6A1 110.1 .
O2A C6A H6A2 110.1 .
O2A C6A C7A 107.87(13) .
N1 C7 C2 116.67(13) .
O1 C7 C2 119.88(13) .
O1 C7 N1 123.45(14) .
H7A1 C7A H7A2 108.3 .
C6A C7A H7A1 109.9 .
C6A C7A H7A2 109.9 .
O3A C7A H7A1 109.9 .
O3A C7A H7A2 109.9 .
O3A C7A C6A 109.14(13) .
N2 C8 C6 115.27(13) 5_666
O2 C8 C6 120.54(14) 5_666
O2 C8 N2 124.18(14) .
H8A1 C8A H8A2 108.2 .
C9A C8A H8A1 109.8 .
C9A C8A H8A2 109.8 .
O3A C8A H8A1 109.8 .
O3A C8A H8A2 109.8 .
O3A C8A C9A 109.42(13) .
H9A1 C9A H9A2 107.7 .
C8A C9A H9A1 108.9 .
C8A C9A H9A2 108.9 .
C8A C9A C10A 113.40(13) .
C10A C9A H9A1 108.9 .
C10A C9A H9A2 108.9 .
H10A C10A H10B 108.2 .
C9A C10A H10A 109.7 .
C9A C10A H10B 109.7 .
N2 C10A H10A 109.7 .
N2 C10A H10B 109.7 .
N2 C10A C9A 109.75(12) .
C1A N1 H1N 118.2 .
C7 N1 H1N 118.2 .
C7 N1 C1A 123.51(13) .
C8 N2 H2N 118.0 .
C8 N2 C10A 123.94(13) .
C10A N2 H2N 118.0 .
C4A O1A C3A 115.37(13) .
C6A O2A C5A 113.43(13) .
C8A O3A C7A 111.65(12) .

loop_
_geom_bond_atom_site_label_1
_geom_bond_atom_site_label_2
_geom_bond_distance
_geom_bond_site_symmetry_2
C1 H1 0.9300 .
C1 C2 1.395(2) .
C1 C6 1.396(2) .
C1A H1A1 0.9700 .
C1A H1A2 0.9700 .
C1A C2A 1.526(2) .
C2 C3 1.394(2) .
C2 C7 1.501(2) .
C2A H2A1 0.9700 .
C2A H2A2 0.9700 .
C2A C3A 1.510(2) .
C3 H3 0.9300 .
C3 C4 1.384(2) .
C3A H3A1 0.9700 .
C3A H3A2 0.9700 .
C4 H4 0.9300 .
C4 C5 1.387(2) .
C4A H4A1 0.9700 .
C4A H4A2 0.9700 .
C4A C5A 1.508(3) .
C5 H5 0.9300 .
C5 C6 1.392(2) .
C5A H5A1 0.9700 .
C5A H5A2 0.9700 .
C6 C8 1.505(2) 5_666
C6A H6A1 0.9700 .
C6A H6A2 0.9700 .
C6A C7A 1.499(2) .
C7A H7A1 0.9700 .
C7A H7A2 0.9700 .
C8 C6 1.505(2) 5_666
C8A H8A1 0.9700 .
C8A H8A2 0.9700 .
C8A C9A 1.513(2) .
C9A H9A1 0.9700 .
C9A H9A2 0.9700 .
C9A C10A 1.518(2) .
C10A H10A 0.9700 .
C10A H10B 0.9700 .
N1 H1N 0.8600 .
N1 C1A 1.461(2) .
N1 C7 1.335(2) .
N2 H2N 0.8600 .
N2 C8 1.335(2) .
N2 C10A 1.457(2) .
O1 C7 1.2434(19) .
O1A C3A 1.431(2) .
O1A C4A 1.416(2) .
O2 C8 1.2364(19) .
O2A C5A 1.423(2) .
O2A C6A 1.413(2) .
O3A C7A 1.4168(19) .
O3A C8A 1.416(2) .

loop_
_geom_torsion_atom_site_label_1
_geom_torsion_atom_site_label_2
_geom_torsion_atom_site_label_3
_geom_torsion_atom_site_label_4
_geom_torsion
_geom_torsion_site_symmetry_4
C1 C2 C3 C4 2.2(2) .
C1 C2 C7 N1 -33.6(2) .
C1 C2 C7 O1 146.08(15) .
C1A C2A C3A O1A -68.77(16) .
C1A N1 C7 C2 176.63(13) .
C1A N1 C7 O1 -3.1(2) .
C2 C1 C6 C5 -0.9(2) .
C2 C1 C6 C8 179.34(13) 5_666
C2 C3 C4 C5 -0.7(2) .
C3 C2 C7 N1 147.93(14) .
C3 C2 C7 O1 -32.3(2) .
C3 C4 C5 C6 -1.6(2) .
C3A O1A C4A C5A -86.25(19) .
C4 C5 C6 C1 2.4(2) .
C4 C5 C6 C8 -177.79(14) 5_666
C4A O1A C3A C2A 169.76(14) .
C5A O2A C6A C7A -175.91(14) .
C6 C1 C2 C3 -1.4(2) .
C6 C1 C2 C7 -179.82(13) .
C6A O2A C5A C4A -157.43(15) .
C7 C2 C3 C4 -179.35(14) .
C7 N1 C1A C2A 138.86(15) .
C7A O3A C8A C9A 168.02(13) .
C8 N2 C10A C9A 123.25(15) .
C8A C9A C10A N2 179.14(13) .
C8A O3A C7A C6A 175.13(13) .
C10A N2 C8 C6 -178.35(13) 5_666
C10A N2 C8 O2 2.6(2) .
N1 C1A C2A C3A -81.22(17) .
O1A C4A C5A O2A 82.7(2) .
O2A C6A C7A O3A -67.67(16) .
O3A C8A C9A C10A 54.07(18) .
